data_4322973
loop_
_publ_author_name
'Evangelos G. Bakalbassis'
'Damianos G. Paschalidis'
'Catherine P. Raptopoulou'
'Vasilis Tangoulis'

_publ_section_title
;
 Synthesis, Crystal Structure, and Magnetic Properties of a
 One-Dimensional Polymeric Copper(II) Complex, Containing Unicoordinated
 Phthalato Bridges
;
_journal_name_full 'Inorganic Chemistry'
_journal_page_first 4735
_journal_page_last 4737
_journal_paper_doi 10.1021/ic980034w
_journal_volume 37
_journal_year 1998
_chemical_formula_analytical '[Cu(phthalato)(diethyltriamine)]. 0.5 MeOH'
_chemical_formula_structural '[Cu(C8 H4 O4)(C4 H13 N3)]. 0.5 CH3OH'
_chemical_formula_sum 'C12.5 H19 Cu N3 O4.5'
_chemical_formula_weight 346.85
_chemical_name_systematic
; 
 ? 
;
_space_group_IT_number 15
_symmetry_cell_setting monoclinic
_symmetry_space_group_name_Hall '-I 2ya'
_symmetry_space_group_name_H-M 'I 1 2/a 1'
_atom_sites_solution_hydrogens geom
_atom_sites_solution_primary direct
_atom_sites_solution_secondary difmap
_audit_creation_method SHELXL
_cell_angle_alpha 90.00
_cell_angle_beta 97.970(5)
_cell_angle_gamma 90.00
_cell_formula_units_Z 8
_cell_length_a 24.602(5)
_cell_length_b 7.849(2)
_cell_length_c 15.711(3)
_cell_measurement_reflns_used 25
_cell_measurement_temperature 298
_cell_measurement_theta_max 11.5
_cell_measurement_theta_min 6.0
_cell_volume 3004.5(11)
_computing_cell_refinement 'Program LEAST (UCLA Crystallographic package)'
_computing_data_collection 'Program COLLECT (UCLA Crystallographic package)'
_computing_data_reduction 'Program REDUCE (UCLA Crystallographic package)'
_computing_molecular_graphics ORTEP
_computing_structure_refinement 'SHELXL-93 (Sheldrick, 1993)'
_computing_structure_solution 'SHELXS-86 (Sheldrick, 1990)'
_diffrn_ambient_temperature 298
_diffrn_measurement_device 'Crystal Logic Dual Goniometer diffractometer'
_diffrn_measurement_method 'theta-2theta scan'
_diffrn_radiation_monochromator graphite
_diffrn_radiation_source 'fine-focus sealed tube'
_diffrn_radiation_type MoK\a
_diffrn_radiation_wavelength 0.71073
_diffrn_reflns_av_R_equivalents 0.0209
_diffrn_reflns_av_sigmaI/netI 0.0473
_diffrn_reflns_limit_h_max 29
_diffrn_reflns_limit_h_min 0
_diffrn_reflns_limit_k_max 0
_diffrn_reflns_limit_k_min -9
_diffrn_reflns_limit_l_max 18
_diffrn_reflns_limit_l_min -18
_diffrn_reflns_number 2726
_diffrn_reflns_theta_max 25.00
_diffrn_reflns_theta_min 1.67
_diffrn_standards_decay_% -3.2
_diffrn_standards_interval_count 97
_diffrn_standards_number 3
_exptl_absorpt_coefficient_mu 1.475
_exptl_absorpt_correction_type 'no absorption corrections'
_exptl_crystal_colour blue
_exptl_crystal_density_diffrn 1.533
_exptl_crystal_density_meas 1.51
_exptl_crystal_density_method 'floating method'
_exptl_crystal_description needle
_exptl_crystal_F_000 1440
_exptl_crystal_size_max 0.50
_exptl_crystal_size_mid 0.12
_exptl_crystal_size_min 0.08
_refine_diff_density_max 0.906
_refine_diff_density_min -0.957
_refine_diff_density_rms 0.109
_refine_ls_extinction_method none
_refine_ls_goodness_of_fit_all 1.100
_refine_ls_goodness_of_fit_obs 1.128
_refine_ls_matrix_type full
_refine_ls_number_parameters 267
_refine_ls_number_reflns 2652
_refine_ls_number_restraints 0
_refine_ls_restrained_S_all 1.107
_refine_ls_restrained_S_obs 1.128
_refine_ls_R_factor_all 0.0649
_refine_ls_R_factor_obs 0.0534
_refine_ls_shift/esd_max 0.009
_refine_ls_shift/esd_mean 0.002
_refine_ls_structure_factor_coef Fsqd
_refine_ls_weighting_details 'w=1/[\s^2^(Fo^2^)+(0.0637P)^2^+20.6390P] where P=(Fo^2^+2Fc^2^)/3'
_refine_ls_weighting_scheme calc
_refine_ls_wR_factor_all 0.1574
_refine_ls_wR_factor_obs 0.1446
_reflns_number_observed 2199
_reflns_number_total 2653
_reflns_observed_criterion >2sigma(I)
_cod_data_source_file ic980034w.cif
_cod_data_source_block shel93
_cod_depositor_comments
;
The following automatic conversions were performed:

'_refine_ls_weighting_scheme' value 'calc
w=1/[\s^2^(Fo^2^)+(0.0637P)^2^+20.6390P] where P=(Fo^2^+2Fc^2^)/3'
was changed to 'calc'. New tag '_refine_ls_weighting_details' was
created. The value of the new tag was set to
'w=1/[\s^2^(Fo^2^)+(0.0637P)^2^+20.6390P] where P=(Fo^2^+2Fc^2^)/3'.

Automatic conversion script
Id: cif_fix_values 3143 2015-03-26 13:38:13Z robertas 
;
_cod_original_cell_volume 3005(1)
_cod_original_formula_sum 'C12.50 H19 Cu N3 O4.50'
_cod_database_code 4322973

loop_
_symmetry_equiv_pos_as_xyz
'x, y, z'
'-x+1/2, y, -z'
'x+1/2, y+1/2, z+1/2'
'-x+1, y+1/2, -z+1/2'
'-x, -y, -z'
'x-1/2, -y, z'
'-x+1/2, -y+1/2, -z+1/2'
'x, -y+1/2, z+1/2'

loop_
_atom_site_aniso_label
_atom_site_aniso_U_11
_atom_site_aniso_U_22
_atom_site_aniso_U_33
_atom_site_aniso_U_23
_atom_site_aniso_U_13
_atom_site_aniso_U_12
Cu 0.0257(3) 0.0435(4) 0.0261(3) -0.0005(2) 0.0036(2) 0.0004(2)
N1 0.031(2) 0.052(3) 0.033(2) 0.000(2) 0.000(2) -0.002(2)
N2 0.029(2) 0.042(3) 0.030(2) -0.001(2) 0.004(2) -0.003(2)
N3 0.037(2) 0.063(3) 0.031(2) -0.004(2) 0.005(2) -0.006(2)
O1 0.058(2) 0.043(2) 0.060(2) 0.000(2) 0.020(2) -0.007(2)
O2 0.035(2) 0.042(2) 0.043(2) 0.007(2) 0.0115(14) 0.0031(15)
O3 0.030(2) 0.096(3) 0.047(2) -0.014(2) -0.002(2) 0.000(2)
O4 0.062(3) 0.133(5) 0.043(2) -0.033(3) 0.014(2) -0.021(3)
C1 0.045(3) 0.059(4) 0.031(3) -0.003(2) 0.009(2) 0.000(3)
C2 0.033(3) 0.050(3) 0.041(3) 0.004(2) 0.013(2) 0.000(2)
C3 0.028(2) 0.055(3) 0.041(3) 0.002(2) -0.001(2) -0.003(2)
C4 0.042(3) 0.069(4) 0.034(3) 0.004(3) -0.005(2) -0.003(3)
C5 0.031(2) 0.045(3) 0.021(2) -0.001(2) 0.000(2) -0.003(2)
C6 0.027(2) 0.045(3) 0.034(2) 0.001(2) 0.002(2) 0.001(2)
C7 0.031(3) 0.081(4) 0.039(3) -0.014(3) -0.001(2) 0.001(3)
C8 0.027(3) 0.127(7) 0.071(5) -0.032(5) -0.002(3) -0.008(3)
C9 0.029(3) 0.134(7) 0.068(4) -0.024(4) 0.017(3) -0.014(4)
C10 0.043(3) 0.092(5) 0.043(3) -0.010(3) 0.012(3) -0.010(3)
C11 0.031(2) 0.051(3) 0.034(2) 0.001(2) 0.007(2) -0.001(2)
C12 0.040(3) 0.054(3) 0.030(2) 0.005(2) 0.003(2) -0.004(2)
O5 0.117(11) 0.118(11) 0.098(9) -0.038(8) 0.004(8) -0.014(9)
C13 0.085(16) 0.130(17) 0.149(20) -0.024(17) -0.014(20) -0.011(11)

loop_
_atom_site_label
_atom_site_type_symbol
_atom_site_fract_x
_atom_site_fract_y
_atom_site_fract_z
_atom_site_U_iso_or_equiv
_atom_site_thermal_displace_type
_atom_site_occupancy
_atom_site_calc_flag
_atom_site_refinement_flags
_atom_site_disorder_group
Cu Cu 0.47549(2) 0.07524(7) 0.75761(3) 0.0318(2) Uani 1 d . .
N1 N 0.4864(2) 0.0781(7) 0.8867(3) 0.0391(10) Uani 1 d . .
N2 N 0.4034(2) 0.1854(6) 0.7671(3) 0.0337(9) Uani 1 d . .
N3 N 0.4481(2) 0.0659(8) 0.6309(3) 0.0434(11) Uani 1 d . .
O1 O 0.4403(2) -0.1997(5) 0.7634(3) 0.0522(10) Uani 1 d . .
O2 O 0.55124(13) 0.0193(5) 0.7392(2) 0.0391(8) Uani 1 d . .
O3 O 0.45902(14) -0.2940(6) 0.9456(3) 0.0584(11) Uani 1 d . .
O4 O 0.4011(2) -0.2257(8) 1.0341(3) 0.079(2) Uani 1 d . .
C1 C 0.4402(2) 0.1684(8) 0.9168(3) 0.0446(12) Uani 1 d . .
C2 C 0.3883(2) 0.1435(8) 0.8519(3) 0.0407(11) Uani 1 d . .
C3 C 0.3649(2) 0.1366(8) 0.6904(3) 0.0421(12) Uani 1 d . .
C4 C 0.3959(2) 0.1605(9) 0.6139(4) 0.0492(14) Uani 1 d . .
C5 C 0.4241(2) -0.3449(6) 0.7771(3) 0.0326(10) Uani 1 d . .
C6 C 0.3707(2) -0.3707(7) 0.8121(3) 0.0354(10) Uani 1 d . .
C7 C 0.3256(2) -0.4257(9) 0.7550(4) 0.0511(15) Uani 1 d . .
C8 C 0.2757(2) -0.4540(12) 0.7825(5) 0.076(2) Uani 1 d . .
C9 C 0.2696(3) -0.4275(12) 0.8674(5) 0.076(2) Uani 1 d . .
C10 C 0.3136(2) -0.3703(10) 0.9240(4) 0.059(2) Uani 1 d . .
C11 C 0.3644(2) -0.3403(7) 0.8989(3) 0.0385(11) Uani 1 d . .
C12 C 0.4125(2) -0.2832(7) 0.9642(3) 0.0413(12) Uani 1 d . .
O5 O 0.3175(6) 0.0290(20) 0.0391(9) 0.112(4) Uani 0.50 d P .
C13 C 0.2684(8) 0.0457(30) -0.0061(21) 0.124(9) Uani 0.50 d P .
HN1A H 0.4844(22) -0.0262(78) 0.8995(35) 0.035(14) Uiso 1 d . .
HN1B H 0.5214(27) 0.1184(77) 0.9112(39) 0.051(16) Uiso 1 d . .
HN2 H 0.4110(24) 0.2763(81) 0.7606(38) 0.042(18) Uiso 1 d . .
HN3A H 0.4709(26) 0.1103(75) 0.6020(39) 0.044(16) Uiso 1 d . .
HN3B H 0.4418(26) -0.0253(90) 0.6149(42) 0.048(20) Uiso 1 d . .
H1A H 0.4482(21) 0.2896(72) 0.9206(34) 0.036(14) Uiso 1 d . .
H1B H 0.4331(24) 0.1232(76) 0.9689(40) 0.047(15) Uiso 1 d . .
H2A H 0.3772(19) 0.0272(67) 0.8516(30) 0.027(12) Uiso 1 d . .
H2B H 0.3599(22) 0.2111(69) 0.8653(33) 0.037(14) Uiso 1 d . .
H3A H 0.3546(19) 0.0236(68) 0.7003(30) 0.027(12) Uiso 1 d . .
H3B H 0.3280(27) 0.2081(85) 0.6800(42) 0.066(19) Uiso 1 d . .
H4A H 0.3743(25) 0.1260(79) 0.5679(42) 0.050(16) Uiso 1 d . .
H4B H 0.4038(26) 0.2800(88) 0.6066(41) 0.057(18) Uiso 1 d . .
H7 H 0.3315(26) -0.4404(78) 0.7015(44) 0.056(18) Uiso 1 d . .
H8 H 0.2483(35) -0.4826(98) 0.7434(49) 0.075(21) Uiso 1 d . .
H9 H 0.2362(35) -0.4398(97) 0.8823(53) 0.089(26) Uiso 1 d . .
H10 H 0.3091(29) -0.3467(96) 0.9733(49) 0.072(22) Uiso 1 d . .

loop_
_atom_type_symbol
_atom_type_description
_atom_type_scat_dispersion_real
_atom_type_scat_dispersion_imag
_atom_type_scat_source
C C 0.0033 0.0016 'International Tables Vol C Tables 4.2.6.8 and 6.1.1.4'
H H 0.0000 0.0000 'International Tables Vol C Tables 4.2.6.8 and 6.1.1.4'
N N 0.0061 0.0033 'International Tables Vol C Tables 4.2.6.8 and 6.1.1.4'
O O 0.0106 0.0060 'International Tables Vol C Tables 4.2.6.8 and 6.1.1.4'
Cu Cu 0.3201 1.2651 'International Tables Vol C Tables 4.2.6.8 and 6.1.1.4'

loop_
_geom_angle_atom_site_label_1
_geom_angle_atom_site_label_2
_geom_angle_atom_site_label_3
_geom_angle
_geom_angle_site_symmetry_1
_geom_angle_site_symmetry_3
_geom_angle_publ_flag
O2 Cu N2 166.7(2) . . ?
O2 Cu N1 98.8(2) . . ?
N2 Cu N1 85.2(2) . . ?
O2 Cu N3 92.3(2) . . ?
N2 Cu N3 84.9(2) . . ?
N1 Cu N3 168.2(2) . . ?
O2 Cu O1 99.37(14) . . ?
N2 Cu O1 93.4(2) . . ?
N1 Cu O1 88.2(2) . . ?
N3 Cu O1 86.0(2) . . ?
C1 N1 Cu 109.1(3) . . ?
C2 N2 C3 117.9(4) . . ?
C2 N2 Cu 108.0(3) . . ?
C3 N2 Cu 107.6(3) . . ?
C4 N3 Cu 108.9(3) . . ?
C5 O1 Cu 172.1(4) . . ?
C5 O2 Cu 109.2(3) 4_556 . ?
N1 C1 C2 109.6(4) . . ?
N2 C2 C1 106.4(4) . . ?
N2 C3 C4 106.1(4) . . ?
N3 C4 C3 108.3(5) . . ?
O1 C5 O2 124.4(4) . 4_546 ?
O1 C5 C6 120.3(4) . . ?
O2 C5 C6 115.2(4) 4_546 . ?
C7 C6 C11 119.3(5) . . ?
C7 C6 C5 117.5(4) . . ?
C11 C6 C5 123.2(4) . . ?
C8 C7 C6 120.9(6) . . ?
C7 C8 C9 120.0(6) . . ?
C8 C9 C10 119.6(6) . . ?
C9 C10 C11 122.1(6) . . ?
C10 C11 C6 118.1(5) . . ?
C10 C11 C12 120.4(5) . . ?
C6 C11 C12 121.4(4) . . ?
O3 C12 O4 124.5(5) . . ?
O3 C12 C11 118.9(4) . . ?
O4 C12 C11 116.6(5) . . ?
C13 C13 O5 135.9(51) 2 . ?

loop_
_geom_bond_atom_site_label_1
_geom_bond_atom_site_label_2
_geom_bond_distance
_geom_bond_site_symmetry_2
_geom_bond_publ_flag
Cu O2 1.975(3) . ?
Cu N2 1.997(4) . ?
Cu N1 2.009(4) . ?
Cu N3 2.012(5) . ?
Cu O1 2.332(4) . ?
N1 C1 1.472(7) . ?
N2 C2 1.469(6) . ?
N2 C3 1.476(6) . ?
N3 C4 1.476(8) . ?
O1 C5 1.235(6) . ?
O2 C5 1.269(6) 4_556 ?
O3 C12 1.223(6) . ?
O4 C12 1.254(7) . ?
C1 C2 1.532(7) . ?
C3 C4 1.521(8) . ?
C5 O2 1.269(6) 4_546 ?
C5 C6 1.508(6) . ?
C6 C7 1.395(7) . ?
C6 C11 1.413(7) . ?
C7 C8 1.376(9) . ?
C8 C9 1.378(10) . ?
C9 C10 1.378(9) . ?
C10 C11 1.383(7) . ?
C11 C12 1.522(7) . ?
O5 C13 1.32(2) . ?
C13 C13 0.95(4) 2 ?
